data_7004071
loop_
_publ_author_name
'Dymon, John'
'Wibby, Ryan'
'Kleingardner, Jesse'
'Tanski, Joseph M.'
'Guzei, Ilia A.'
'Holbrey, John D.'
'Larsen, Anna S.'

_publ_section_title
;
 Designing ionic liquids with boron cluster anions: alkylpyridinium and
 imidazolium [nido-C2B9H11] and [closo-CB11H12] carborane salts
;
_journal_issue 22
_journal_name_full 'Dalton Transactions'
_journal_page_first 2999
_journal_page_last 3006
_journal_paper_doi 10.1039/b802374c
_journal_year 2008
_chemical_absolute_configuration syn
_chemical_formula_moiety 'C11 H26 B9 N'
_chemical_formula_sum 'C11 H26 B9 N'
_chemical_formula_weight 269.62
_chemical_name_systematic
;
?
;
_space_group_IT_number 19
_symmetry_cell_setting orthorhombic
_symmetry_Int_Tables_number 19
_symmetry_space_group_name_Hall 'P 2ac 2ab'
_symmetry_space_group_name_H-M 'P 21 21 21'
_atom_sites_solution_hydrogens geom
_atom_sites_solution_primary direct
_atom_sites_solution_secondary difmap
_cell_angle_alpha 90.00
_cell_angle_beta 90.00
_cell_angle_gamma 90.00
_cell_formula_units_Z 4
_cell_length_a 9.2643(9)
_cell_length_b 12.1189(14)
_cell_length_c 14.5636(17)
_cell_measurement_reflns_used 999
_cell_measurement_temperature 173(2)
_cell_measurement_theta_max 28.46
_cell_measurement_theta_min 2.61
_cell_volume 1635.1(3)
_computing_cell_refinement 'SAINT Ver. 7.24A (Bruker-AXS, 2007)'
_computing_data_collection 'SMART Ver. 5.622 (Bruker-AXS, 2000)'
_computing_data_reduction 'SAINT Ver. 7.24A'
_computing_molecular_graphics SHELXTL
_computing_publication_material SHELXTL
_computing_structure_refinement SHELXTL
_computing_structure_solution 'SHELXTL (Sheldrick, 2008)'
_diffrn_ambient_temperature 173(2)
_diffrn_measured_fraction_theta_full 0.993
_diffrn_measured_fraction_theta_max 0.993
_diffrn_measurement_device_type 'Bruker CCD-1000 area detector'
_diffrn_measurement_method '0.30\% \w and 0.4 \% \f scans'
_diffrn_radiation_monochromator graphite
_diffrn_radiation_source 'fine-focus sealed tube'
_diffrn_radiation_type Mo-K\a
_diffrn_radiation_wavelength 0.71073
_diffrn_reflns_av_R_equivalents 0.0649
_diffrn_reflns_av_sigmaI/netI 0.0640
_diffrn_reflns_limit_h_max 12
_diffrn_reflns_limit_h_min -12
_diffrn_reflns_limit_k_max 15
_diffrn_reflns_limit_k_min -16
_diffrn_reflns_limit_l_max 17
_diffrn_reflns_limit_l_min -19
_diffrn_reflns_number 10767
_diffrn_reflns_theta_full 28.46
_diffrn_reflns_theta_max 28.46
_diffrn_reflns_theta_min 2.61
_diffrn_standards_number 0
_exptl_absorpt_coefficient_mu 0.054
_exptl_absorpt_correction_T_max 0.9919
_exptl_absorpt_correction_T_min 0.9786
_exptl_absorpt_correction_type multi-scan
_exptl_absorpt_process_details
;
SADABS (Bruker-AXS, 2007)
;
_exptl_crystal_colour colourless
_exptl_crystal_density_diffrn 1.095
_exptl_crystal_density_method 'not measured'
_exptl_crystal_description block
_exptl_crystal_F_000 576
_exptl_crystal_size_max 0.40
_exptl_crystal_size_mid 0.20
_exptl_crystal_size_min 0.15
_refine_diff_density_max 0.185
_refine_diff_density_min -0.220
_refine_diff_density_rms 0.043
_refine_ls_extinction_method none
_refine_ls_goodness_of_fit_ref 1.045
_refine_ls_hydrogen_treatment mixed
_refine_ls_matrix_type full
_refine_ls_number_parameters 283
_refine_ls_number_reflns 2342
_refine_ls_number_restraints 0
_refine_ls_restrained_S_all 1.045
_refine_ls_R_factor_all 0.0687
_refine_ls_R_factor_gt 0.0496
_refine_ls_shift/su_max 0.000
_refine_ls_shift/su_mean 0.000
_refine_ls_structure_factor_coef Fsqd
_refine_ls_weighting_details 'calc w=1/[\s^2^(Fo^2^)+(0.0547P)^2^+0.0000P] where P=(Fo^2^+2Fc^2^)/3'
_refine_ls_weighting_scheme calc
_refine_ls_wR_factor_gt 0.1040
_refine_ls_wR_factor_ref 0.1121
_reflns_number_gt 1832
_reflns_number_total 2342
_reflns_threshold_expression I>2\s(I)
_cod_data_source_file b802374c.txt
_cod_data_source_block 1
_cod_original_sg_symbol_Hall 'P 2ac 2ab '
_cod_original_sg_symbol_H-M 'P 21 21 21 '
_cod_database_code 7004071

loop_
_symmetry_equiv_pos_as_xyz
'x, y, z'
'-x+1/2, -y, z+1/2'
'-x, y+1/2, -z+1/2'
'x+1/2, -y+1/2, -z'

loop_
_atom_site_label
_atom_site_type_symbol
_atom_site_fract_x
_atom_site_fract_y
_atom_site_fract_z
_atom_site_U_iso_or_equiv
_atom_site_adp_type
_atom_site_occupancy
_atom_site_symmetry_multiplicity
_atom_site_calc_flag
_atom_site_refinement_flags
_atom_site_disorder_assembly
_atom_site_disorder_group
N1 N -0.16490(19) 0.39520(17) 0.67100(13) 0.0235(5) Uani 1 1 d . . .
C1 C 0.0114(2) 0.30003(19) 0.91520(16) 0.0213(5) Uani 1 1 d . . .
H1A H -0.053(2) 0.238(2) 0.9215(16) 0.020(6) Uiso 1 1 d . . .
C2 C -0.0542(2) 0.41733(19) 0.90662(16) 0.0220(5) Uani 1 1 d . . .
H2A H -0.160(3) 0.418(2) 0.9059(18) 0.039(7) Uiso 1 1 d . . .
C3 C -0.1496(3) 0.2913(2) 0.70079(16) 0.0273(5) Uani 1 1 d . . .
H3A H -0.058(3) 0.259(2) 0.6849(18) 0.037(7) Uiso 1 1 d . . .
C5 C -0.3756(3) 0.3009(3) 0.77599(17) 0.0353(7) Uani 1 1 d . . .
H5A H -0.450(3) 0.266(3) 0.814(2) 0.048(8) Uiso 1 1 d . . .
C7 C -0.2840(3) 0.4531(2) 0.69225(18) 0.0309(6) Uani 1 1 d . . .
H7A H -0.286(3) 0.527(2) 0.6656(17) 0.032(7) Uiso 1 1 d . . .
C4 C -0.2538(3) 0.2431(2) 0.75370(18) 0.0322(6) Uani 1 1 d . . .
H4A H -0.234(3) 0.171(2) 0.7720(19) 0.036(8) Uiso 1 1 d . . .
C10 C -0.1112(4) 0.3179(3) 0.4759(2) 0.0403(7) Uani 1 1 d . . .
H10B H -0.177(3) 0.280(3) 0.515(2) 0.053(9) Uiso 1 1 d . . .
H10A H -0.012(3) 0.289(3) 0.487(2) 0.059(10) Uiso 1 1 d . . .
C8 C -0.0554(3) 0.4455(2) 0.60903(17) 0.0313(6) Uani 1 1 d . . .
H8A H 0.032(3) 0.407(2) 0.6226(16) 0.024(6) Uiso 1 1 d . . .
H8B H -0.044(3) 0.521(2) 0.631(2) 0.040(8) Uiso 1 1 d . . .
C6 C -0.3904(3) 0.4079(3) 0.7444(2) 0.0369(7) Uani 1 1 d . . .
H6A H -0.467(3) 0.448(2) 0.7599(19) 0.038(8) Uiso 1 1 d . . .
C9 C -0.1018(3) 0.4354(2) 0.51011(18) 0.0318(6) Uani 1 1 d . . .
H9B H -0.198(3) 0.478(2) 0.5019(18) 0.038(8) Uiso 1 1 d . . .
H9A H -0.026(3) 0.478(2) 0.475(2) 0.047(8) Uiso 1 1 d . . .
C11 C -0.1556(3) 0.3102(3) 0.37592(19) 0.0498(8) Uani 1 1 d . . .
H11A H -0.2502 0.3449 0.3677 0.075 Uiso 1 1 calc R . .
H11B H -0.1610 0.2325 0.3577 0.075 Uiso 1 1 calc R . .
H11C H -0.0841 0.3483 0.3377 0.075 Uiso 1 1 calc R . .
B1 B 0.0391(3) 0.5040(2) 0.84946(18) 0.0228(6) Uani 1 1 d . . .
H1 H -0.013(2) 0.571(2) 0.8132(17) 0.033(7) Uiso 1 1 d . . .
B2 B 0.2000(3) 0.4299(3) 0.81379(18) 0.0249(6) Uani 1 1 d . . .
H2 H 0.265(3) 0.451(2) 0.7553(19) 0.035(7) Uiso 1 1 d . . .
H23 H 0.113(3) 0.362(3) 0.792(2) 0.052(9) Uiso 1 1 d . . .
B3 B 0.1614(3) 0.2898(2) 0.85863(18) 0.0232(6) Uani 1 1 d . . .
H3 H 0.197(2) 0.211(2) 0.8271(15) 0.021(6) Uiso 1 1 d . . .
B4 B 0.0120(3) 0.3781(2) 1.01186(18) 0.0226(6) Uani 1 1 d . . .
H4 H -0.059(3) 0.361(2) 1.0721(16) 0.031(7) Uiso 1 1 d . . .
B5 B 0.0370(3) 0.5135(2) 0.97124(19) 0.0239(6) Uani 1 1 d . . .
H5 H -0.017(3) 0.583(2) 1.0083(19) 0.040(7) Uiso 1 1 d . . .
B6 B 0.2015(2) 0.5180(2) 0.91108(18) 0.0228(5) Uani 1 1 d . . .
H6 H 0.272(2) 0.590(2) 0.9097(17) 0.029(6) Uiso 1 1 d . . .
B7 B 0.2804(3) 0.3808(2) 0.91612(19) 0.0221(5) Uani 1 1 d . . .
H7 H 0.400(2) 0.3683(19) 0.9208(15) 0.020(6) Uiso 1 1 d . . .
B8 B 0.1629(3) 0.2985(2) 0.98192(18) 0.0223(5) Uani 1 1 d . . .
H8 H 0.190(2) 0.224(2) 1.0196(17) 0.024(6) Uiso 1 1 d . . .
B9 B 0.1866(3) 0.4368(2) 1.01335(17) 0.0231(5) Uani 1 1 d . . .
H9 H 0.242(2) 0.459(2) 1.0793(16) 0.023(6) Uiso 1 1 d . . .

loop_
_atom_site_aniso_label
_atom_site_aniso_U_11
_atom_site_aniso_U_22
_atom_site_aniso_U_33
_atom_site_aniso_U_23
_atom_site_aniso_U_13
_atom_site_aniso_U_12
N1 0.0218(9) 0.0232(11) 0.0254(10) -0.0008(8) -0.0010(7) -0.0043(8)
C1 0.0217(10) 0.0169(12) 0.0253(11) -0.0003(10) -0.0004(8) -0.0018(9)
C2 0.0186(10) 0.0196(12) 0.0278(12) 0.0000(10) -0.0019(9) 0.0007(9)
C3 0.0320(13) 0.0254(14) 0.0244(12) -0.0013(11) -0.0036(9) 0.0016(11)
C5 0.0396(14) 0.0434(18) 0.0229(13) -0.0037(12) 0.0028(10) -0.0181(14)
C7 0.0312(12) 0.0242(14) 0.0371(15) 0.0000(12) -0.0034(10) 0.0010(11)
C4 0.0499(15) 0.0242(14) 0.0224(12) 0.0006(11) -0.0032(10) -0.0056(12)
C10 0.0511(17) 0.0387(18) 0.0312(15) 0.0014(13) 0.0011(12) -0.0005(15)
C8 0.0262(12) 0.0326(16) 0.0350(14) 0.0002(12) 0.0021(10) -0.0085(12)
C6 0.0247(12) 0.0456(19) 0.0403(15) -0.0064(14) 0.0051(11) 0.0021(13)
C9 0.0319(12) 0.0303(15) 0.0331(14) 0.0089(12) 0.0043(10) 0.0010(12)
C11 0.0624(18) 0.056(2) 0.0312(15) -0.0056(15) 0.0027(13) 0.0093(18)
B1 0.0215(12) 0.0199(14) 0.0268(13) 0.0033(11) -0.0056(9) 0.0008(12)
B2 0.0238(12) 0.0270(15) 0.0237(13) 0.0033(12) 0.0031(10) -0.0012(12)
B3 0.0256(12) 0.0197(14) 0.0243(13) -0.0006(11) -0.0007(10) 0.0017(12)
B4 0.0232(12) 0.0210(14) 0.0237(13) -0.0011(11) 0.0033(10) 0.0004(11)
B5 0.0243(12) 0.0193(14) 0.0280(14) 0.0005(11) 0.0010(10) -0.0015(12)
B6 0.0209(11) 0.0217(14) 0.0257(13) 0.0018(12) -0.0025(10) -0.0022(10)
B7 0.0193(11) 0.0217(13) 0.0253(13) 0.0044(12) -0.0015(10) -0.0017(10)
B8 0.0222(11) 0.0223(14) 0.0225(12) 0.0020(11) -0.0012(9) 0.0000(12)
B9 0.0228(12) 0.0232(14) 0.0233(13) -0.0011(12) -0.0028(9) -0.0065(11)

loop_
_atom_type_symbol
_atom_type_description
_atom_type_scat_dispersion_real
_atom_type_scat_dispersion_imag
_atom_type_scat_source
C C 0.0033 0.0016 'International Tables Vol C Tables 4.2.6.8 and 6.1.1.4'
H H 0.0000 0.0000 'International Tables Vol C Tables 4.2.6.8 and 6.1.1.4'
B B 0.0013 0.0007 'International Tables Vol C Tables 4.2.6.8 and 6.1.1.4'
N N 0.0061 0.0033 'International Tables Vol C Tables 4.2.6.8 and 6.1.1.4'

loop_
_geom_angle_atom_site_label_1
_geom_angle_atom_site_label_2
_geom_angle_atom_site_label_3
_geom_angle
_geom_angle_site_symmetry_1
_geom_angle_site_symmetry_3
_geom_angle_publ_flag
C3 N1 C7 120.2(2) . . yes
C3 N1 C8 120.6(2) . . yes
C7 N1 C8 119.1(2) . . yes
C2 C1 B3 111.42(19) . . ?
C2 C1 B4 63.70(15) . . ?
B3 C1 B4 117.53(18) . . ?
C2 C1 B8 112.18(19) . . ?
B3 C1 B8 65.40(15) . . ?
B4 C1 B8 62.02(15) . . ?
C2 C1 H1A 118.4(14) . . ?
B3 C1 H1A 121.5(14) . . ?
B4 C1 H1A 110.8(14) . . ?
B8 C1 H1A 116.7(14) . . ?
C1 C2 B1 115.71(18) . . ?
C1 C2 B4 62.26(15) . . ?
B1 C2 B4 117.07(18) . . ?
C1 C2 B5 112.64(17) . . ?
B1 C2 B5 64.74(15) . . ?
B4 C2 B5 61.59(15) . . ?
C1 C2 H2A 113.7(16) . . ?
B1 C2 H2A 121.9(16) . . ?
B4 C2 H2A 111.7(16) . . ?
B5 C2 H2A 119.3(16) . . ?
N1 C3 C4 120.7(2) . . ?
N1 C3 H3A 113.4(17) . . ?
C4 C3 H3A 125.8(17) . . ?
C4 C5 C6 118.9(3) . . ?
C4 C5 H5A 119.4(18) . . ?
C6 C5 H5A 121.7(18) . . ?
N1 C7 C6 120.9(3) . . ?
N1 C7 H7A 113.6(15) . . ?
C6 C7 H7A 125.4(15) . . ?
C3 C4 C5 119.8(3) . . ?
C3 C4 H4A 115.1(17) . . ?
C5 C4 H4A 125.1(17) . . ?
C9 C10 C11 113.0(3) . . ?
C9 C10 H10B 107.5(18) . . ?
C11 C10 H10B 111.5(19) . . ?
C9 C10 H10A 103.0(19) . . ?
C11 C10 H10A 112(2) . . ?
H10B C10 H10A 109(3) . . ?
N1 C8 C9 110.6(2) . . ?
N1 C8 H8A 104.7(15) . . ?
C9 C8 H8A 113.6(14) . . ?
N1 C8 H8B 105.0(17) . . ?
C9 C8 H8B 115.0(17) . . ?
H8A C8 H8B 107(2) . . ?
C7 C6 C5 119.5(3) . . ?
C7 C6 H6A 120.0(19) . . ?
C5 C6 H6A 120.5(18) . . ?
C8 C9 C10 114.1(2) . . ?
C8 C9 H9B 108.4(15) . . ?
C10 C9 H9B 112.3(15) . . ?
C8 C9 H9A 104.0(17) . . ?
C10 C9 H9A 110.6(17) . . ?
H9B C9 H9A 107(2) . . ?
C10 C11 H11A 109.5 . . ?
C10 C11 H11B 109.5 . . ?
H11A C11 H11B 109.5 . . ?
C10 C11 H11C 109.5 . . ?
H11A C11 H11C 109.5 . . ?
H11B C11 H11C 109.5 . . ?
C2 B1 B6 105.08(18) . . ?
C2 B1 B5 61.03(15) . . ?
B6 B1 B5 59.64(14) . . ?
C2 B1 B2 105.6(2) . . ?
B6 B1 B2 59.43(15) . . ?
B5 B1 B2 109.04(18) . . ?
C2 B1 H1 120.4(13) . . ?
B6 B1 H1 123.9(13) . . ?
B5 B1 H1 115.6(13) . . ?
B2 B1 H1 126.8(13) . . ?
B7 B2 B6 61.72(15) . . ?
B7 B2 B1 105.74(18) . . ?
B6 B2 B1 58.72(14) . . ?
B7 B2 B3 58.43(15) . . ?
B6 B2 B3 105.74(18) . . ?
B1 B2 B3 101.17(17) . . ?
B7 B2 H2 120.7(13) . . ?
B6 B2 H2 118.8(14) . . ?
B1 B2 H2 124.6(14) . . ?
B3 B2 H2 127.4(15) . . ?
B7 B2 H23 106.0(15) . . ?
B6 B2 H23 129.5(14) . . ?
B1 B2 H23 82.5(14) . . ?
B3 B2 H23 48.1(15) . . ?
H2 B2 H23 109(2) . . ?
C1 B3 B7 104.25(19) . . ?
C1 B3 B8 59.64(14) . . ?
B7 B3 B8 59.09(15) . . ?
C1 B3 B2 105.92(19) . . ?
B7 B3 B2 58.38(15) . . ?
B8 B3 B2 107.2(2) . . ?
C1 B3 H23 92.0(12) . . ?
B7 B3 H23 98.2(13) . . ?
B8 B3 H23 132.1(13) . . ?
B2 B3 H23 40.2(12) . . ?
C1 B3 H3 122.0(12) . . ?
B7 B3 H3 123.2(12) . . ?
B8 B3 H3 117.4(12) . . ?
B2 B3 H3 125.9(12) . . ?
H23 B3 H3 110.3(18) . . ?
C1 B4 C2 54.04(14) . . ?
C1 B4 B8 59.30(14) . . ?
C2 B4 B8 102.40(18) . . ?
C1 B4 B5 103.98(19) . . ?
C2 B4 B5 59.25(15) . . ?
B8 B4 B5 108.92(19) . . ?
C1 B4 B9 103.73(17) . . ?
C2 B4 B9 103.07(18) . . ?
B8 B4 B9 59.62(15) . . ?
B5 B4 B9 60.56(15) . . ?
C1 B4 H4 122.9(13) . . ?
C2 B4 H4 122.8(13) . . ?
B8 B4 H4 124.2(13) . . ?
B5 B4 H4 121.2(13) . . ?
B9 B4 H4 127.4(12) . . ?
C2 B5 B6 100.01(18) . . ?
C2 B5 B4 59.16(15) . . ?
B6 B5 B4 108.07(19) . . ?
C2 B5 B1 54.23(14) . . ?
B6 B5 B1 59.70(15) . . ?
B4 B5 B1 106.1(2) . . ?
C2 B5 B9 102.53(18) . . ?
B6 B5 B9 60.81(15) . . ?
B4 B5 B9 59.93(15) . . ?
B1 B5 B9 107.56(19) . . ?
C2 B5 H5 123.6(13) . . ?
B6 B5 H5 127.2(13) . . ?
B4 B5 H5 118.8(13) . . ?
B1 B5 H5 122.2(14) . . ?
B9 B5 H5 125.3(14) . . ?
B5 B6 B1 60.66(14) . . ?
B5 B6 B2 111.85(18) . . ?
B1 B6 B2 61.84(15) . . ?
B5 B6 B9 60.13(15) . . ?
B1 B6 B9 107.77(18) . . ?
B2 B6 B9 109.46(19) . . ?
B5 B6 B7 107.47(18) . . ?
B1 B6 B7 106.06(18) . . ?
B2 B6 B7 59.02(15) . . ?
B9 B6 B7 59.64(15) . . ?
B5 B6 H6 123.7(12) . . ?
B1 B6 H6 125.6(13) . . ?
B2 B6 H6 118.1(13) . . ?
B9 B6 H6 120.0(13) . . ?
B7 B6 H6 119.3(12) . . ?
B8 B7 B2 112.86(18) . . ?
B8 B7 B3 61.26(14) . . ?
B2 B7 B3 63.18(16) . . ?
B8 B7 B9 58.98(15) . . ?
B2 B7 B9 109.47(18) . . ?
B3 B7 B9 107.86(17) . . ?
B8 B7 B6 106.93(17) . . ?
B2 B7 B6 59.25(15) . . ?
B3 B7 B6 107.46(17) . . ?
B9 B7 B6 59.44(15) . . ?
B8 B7 H7 120.1(12) . . ?
B2 B7 H7 120.9(12) . . ?
B3 B7 H7 124.1(12) . . ?
B9 B7 H7 118.9(12) . . ?
B6 B7 H7 121.6(12) . . ?
C1 B8 B9 104.01(19) . . ?
C1 B8 B4 58.68(14) . . ?
B9 B8 B4 60.59(15) . . ?
C1 B8 B7 101.11(18) . . ?
B9 B8 B7 61.49(15) . . ?
B4 B8 B7 108.5(2) . . ?
C1 B8 B3 54.96(14) . . ?
B9 B8 B3 108.6(2) . . ?
B4 B8 B3 105.93(19) . . ?
B7 B8 B3 59.65(15) . . ?
C1 B8 H8 119.3(12) . . ?
B9 B8 H8 129.2(13) . . ?
B4 B8 H8 121.2(12) . . ?
B7 B8 H8 126.9(12) . . ?
B3 B8 H8 117.3(13) . . ?
B8 B9 B4 59.79(15) . . ?
B8 B9 B5 108.20(18) . . ?
B4 B9 B5 59.51(15) . . ?
B8 B9 B6 108.56(18) . . ?
B4 B9 B6 106.35(18) . . ?
B5 B9 B6 59.06(14) . . ?
B8 B9 B7 59.53(15) . . ?
B4 B9 B7 106.36(18) . . ?
B5 B9 B7 107.64(18) . . ?
B6 B9 B7 60.92(15) . . ?
B8 B9 H9 120.9(13) . . ?
B4 B9 H9 122.0(12) . . ?
B5 B9 H9 121.7(12) . . ?
B6 B9 H9 122.8(13) . . ?
B7 B9 H9 122.9(11) . . ?

loop_
_geom_bond_atom_site_label_1
_geom_bond_atom_site_label_2
_geom_bond_distance
_geom_bond_site_symmetry_2
_geom_bond_publ_flag
N1 C3 1.340(3) . yes
N1 C7 1.344(3) . yes
N1 C8 1.489(3) . yes
C1 C2 1.551(3) . ?
C1 B3 1.620(3) . ?
C1 B4 1.696(4) . ?
C1 B8 1.707(3) . ?
C1 H1A 0.96(2) . ?
C2 B1 1.595(3) . ?
C2 B4 1.718(3) . ?
C2 B5 1.720(4) . ?
C2 H2A 0.98(3) . ?
C3 C4 1.366(4) . ?
C3 H3A 0.96(3) . ?
C5 C4 1.368(4) . ?
C5 C6 1.382(4) . ?
C5 H5A 0.98(3) . ?
C7 C6 1.359(4) . ?
C7 H7A 0.97(3) . ?
C4 H4A 0.93(3) . ?
C10 C9 1.512(4) . ?
C10 C11 1.515(4) . ?
C10 H10B 0.95(3) . ?
C10 H10A 1.00(3) . ?
C8 C9 1.508(4) . ?
C8 H8A 0.96(2) . ?
C8 H8B 0.98(3) . ?
C6 H6A 0.89(3) . ?
C9 H9B 1.03(3) . ?
C9 H9A 1.00(3) . ?
C11 H11A 0.9800 . ?
C11 H11B 0.9800 . ?
C11 H11C 0.9800 . ?
B1 B6 1.761(3) . ?
B1 B5 1.777(4) . ?
B1 B2 1.816(4) . ?
B1 H1 1.09(3) . ?
B2 B7 1.769(4) . ?
B2 B6 1.774(4) . ?
B2 B3 1.854(4) . ?
B2 H2 1.08(3) . ?
B2 H23 1.20(3) . ?
B3 B7 1.770(4) . ?
B3 B8 1.799(4) . ?
B3 H23 1.38(3) . ?
B3 H3 1.11(2) . ?
B4 B8 1.753(4) . ?
B4 B5 1.760(4) . ?
B4 B9 1.767(4) . ?
B4 H4 1.12(2) . ?
B5 B6 1.759(4) . ?
B5 B9 1.779(4) . ?
B5 H5 1.12(3) . ?
B6 B9 1.791(4) . ?
B6 B7 1.818(4) . ?
B6 H6 1.09(2) . ?
B7 B8 1.760(4) . ?
B7 B9 1.795(4) . ?
B7 H7 1.12(2) . ?
B8 B9 1.750(4) . ?
B8 H8 1.08(2) . ?
B9 H9 1.12(2) . ?
